data_7213817
loop_
_publ_author_name
'Surbella III, Robert G.'
'Cahill, Christopher L.'

_publ_section_title
;
 The exploration of supramolecular interactions stemming from the
 [UO2(NCS)4(H2O)]2&#x2212; tecton and substituted pyridinium cations
;
_journal_issue 12
_journal_name_full CrystEngComm
_journal_page_first 2352
_journal_paper_doi 10.1039/c3ce42106f
_journal_volume 16
_journal_year 2014
_chemical_formula_moiety '(C5 H5 Cl1 N1 1+)2, (U O3 C4 H2 N4 S4  2-)'
_chemical_formula_sum 'C14 H12 Cl2 N6 O3 S4 U'
_chemical_formula_weight 749.47
_space_group_crystal_system monoclinic
_space_group_IT_number 15
_space_group_name_Hall '-C 2yc'
_space_group_name_H-M_alt 'C 1 2/c 1'
_symmetry_cell_setting monoclinic
_symmetry_Int_Tables_number 15
_symmetry_space_group_name_Hall '-C 2yc'
_symmetry_space_group_name_H-M 'C 1 2/c 1'
_atom_sites_solution_hydrogens mixed
_audit_creation_method SHELXL-2013
_cell_angle_alpha 90
_cell_angle_beta 95.102(5)
_cell_angle_gamma 90
_cell_formula_units_Z 4
_cell_length_a 13.466(5)
_cell_length_b 9.033(3)
_cell_length_c 18.952(7)
_cell_measurement_reflns_used 4341
_cell_measurement_temperature 100(2)
_cell_measurement_theta_max 54.942
_cell_measurement_theta_min 5.425
_cell_volume 2296.2(14)
_computing_cell_refinement 'SAINT (Bruker AXS, 2013)'
_computing_data_collection 'APEX II (Bruker AXS, 2013)'
_computing_data_reduction 'SAINT (Bruker AXS, 2013)'
_computing_molecular_graphics 'Crystal Maker v.8.2.2 (Palmer 2009)'
_computing_publication_material 'WINGX (Farrugia, 2012)'
_computing_structure_refinement 'SHELXL-2013 (Sheldrick, 2013)'
_computing_structure_solution 'SIR92 (Altomare, 1993)'
_diffrn_ambient_temperature 100(2)
_diffrn_measured_fraction_theta_full 1.000
_diffrn_measured_fraction_theta_max 0.995
_diffrn_measurement_device_type 'Bruker ApexII CCD'
_diffrn_measurement_method 'Omega and Phi Scans'
_diffrn_radiation_probe x-ray
_diffrn_radiation_type MoK\a
_diffrn_radiation_wavelength 0.71073
_diffrn_reflns_av_R_equivalents 0.0773
_diffrn_reflns_av_unetI/netI 0.0544
_diffrn_reflns_Laue_measured_fraction_full 1.000
_diffrn_reflns_Laue_measured_fraction_max 0.995
_diffrn_reflns_limit_h_max 18
_diffrn_reflns_limit_h_min -17
_diffrn_reflns_limit_k_max 12
_diffrn_reflns_limit_k_min -12
_diffrn_reflns_limit_l_max 25
_diffrn_reflns_limit_l_min -25
_diffrn_reflns_number 15404
_diffrn_reflns_point_group_measured_fraction_full 1.000
_diffrn_reflns_point_group_measured_fraction_max 0.995
_diffrn_reflns_theta_full 25.000
_diffrn_reflns_theta_max 28.428
_diffrn_reflns_theta_min 2.158
_diffrn_source 'fine-focused sealed X-ray tube'
_exptl_absorpt_coefficient_mu 7.694
_exptl_absorpt_correction_T_max 0.7457
_exptl_absorpt_correction_T_min 0.5832
_exptl_absorpt_correction_type multi-scan
_exptl_absorpt_process_details 'SADABS, G. Sheldrick (1999)'
_exptl_crystal_colour Yellow
_exptl_crystal_density_diffrn 2.168
_exptl_crystal_description Prism
_exptl_crystal_F_000 1408
_exptl_crystal_recrystallization_method 'Slow Aqueous Evaporation'
_exptl_crystal_size_max 0.145
_exptl_crystal_size_mid 0.084
_exptl_crystal_size_min 0.062
_refine_diff_density_max 0.781
_refine_diff_density_min -1.041
_refine_diff_density_rms 0.164
_refine_ls_extinction_method none
_refine_ls_goodness_of_fit_ref 1.008
_refine_ls_hydrogen_treatment mixed
_refine_ls_matrix_type full
_refine_ls_number_parameters 141
_refine_ls_number_reflns 2874
_refine_ls_number_restraints 0
_refine_ls_restrained_S_all 1.008
_refine_ls_R_factor_all 0.0354
_refine_ls_R_factor_gt 0.0281
_refine_ls_shift/su_max 0.000
_refine_ls_shift/su_mean 0.000
_refine_ls_structure_factor_coef Fsqd
_refine_ls_weighting_details 'w=1/[\s^2^(Fo^2^)+(0.0110P)^2^] where P=(Fo^2^+2Fc^2^)/3'
_refine_ls_weighting_scheme calc
_refine_ls_wR_factor_gt 0.0541
_refine_ls_wR_factor_ref 0.0561
_reflns_Friedel_coverage 0.000
_reflns_number_gt 2515
_reflns_number_total 2874
_reflns_threshold_expression 'I > 2\s(I)'
_cod_data_source_file c3ce42106f.txt
_cod_data_source_block Compound_1
_cod_original_sg_symbol_H-M 'C 2/c'
_cod_database_code 7213817
_shelx_space_group_comment
;
The symmetry employed for this shelxl refinement is uniquely defined
by the following loop, which should always be used as a source of
symmetry information in preference to the above space-group names.
They are only intended as comments.
;
_shelxl_version_number 2013-4

loop_
_space_group_symop_operation_xyz
'x, y, z'
'-x, y, -z+1/2'
'x+1/2, y+1/2, z'
'-x+1/2, y+1/2, -z+1/2'
'-x, -y, -z'
'x, -y, z-1/2'
'-x+1/2, -y+1/2, -z'
'x+1/2, -y+1/2, z-1/2'

loop_
_atom_site_label
_atom_site_type_symbol
_atom_site_fract_x
_atom_site_fract_y
_atom_site_fract_z
_atom_site_U_iso_or_equiv
_atom_site_adp_type
_atom_site_occupancy
_atom_site_site_symmetry_order
_atom_site_calc_flag
_atom_site_refinement_flags_posn
_atom_site_refinement_flags_adp
_atom_site_refinement_flags_occupancy
U1 U 0.5000 0.43072(2) 0.2500 0.01122(7) Uani 1 2 d S T P
Cl1 Cl 0.30380(8) 0.14580(12) 0.34385(6) 0.0231(2) Uani 1 1 d . . .
S1 S 0.37731(9) 0.62911(12) -0.00214(6) 0.0211(2) Uani 1 1 d . . .
OW1 O 0.5000 0.7056(5) 0.2500 0.0199(10) Uani 1 2 d S T P
S2 S 0.38059(8) -0.06884(12) 0.13808(5) 0.0212(2) Uani 1 1 d . . .
O1 O 0.3783(2) 0.4325(3) 0.27823(14) 0.0157(6) Uani 1 1 d . . .
N1 N 0.4381(3) 0.5254(3) 0.13290(18) 0.0143(7) Uani 1 1 d . . .
N2 N 0.4489(3) 0.2126(4) 0.18027(18) 0.0193(8) Uani 1 1 d . . .
N3 N 0.3579(3) -0.2982(4) 0.43607(19) 0.0222(8) Uani 1 1 d . . .
H3 H 0.3688 -0.3848 0.4540 0.027 Uiso 1 1 calc R U .
C1 C 0.4135(3) 0.5673(5) 0.0778(2) 0.0165(8) Uani 1 1 d . . .
C2 C 0.4219(3) 0.0944(4) 0.1639(2) 0.0164(9) Uani 1 1 d . . .
C3 C 0.3231(3) -0.2876(5) 0.3694(2) 0.0215(9) Uani 1 1 d . . .
H3A H 0.3106 -0.3730 0.3427 0.026 Uiso 1 1 calc R U .
C4 C 0.3048(3) -0.1508(5) 0.3386(2) 0.0196(9) Uani 1 1 d . . .
H4 H 0.2804 -0.1424 0.2913 0.023 Uiso 1 1 calc R U .
C5 C 0.3241(3) -0.0261(5) 0.3806(2) 0.0172(9) Uani 1 1 d . . .
C6 C 0.3599(3) -0.0400(5) 0.4511(2) 0.0208(10) Uani 1 1 d . . .
H6 H 0.3719 0.0431 0.4796 0.025 Uiso 1 1 calc R U .
C7 C 0.3772(4) -0.1785(5) 0.4776(2) 0.0261(11) Uani 1 1 d . . .
H7 H 0.4024 -0.1908 0.5245 0.031 Uiso 1 1 calc R U .
OWH1 H 0.530(4) 0.768(5) 0.282(2) 0.031(14) Uiso 1 1 d . . .

loop_
_atom_site_aniso_label
_atom_site_aniso_U_11
_atom_site_aniso_U_22
_atom_site_aniso_U_33
_atom_site_aniso_U_23
_atom_site_aniso_U_13
_atom_site_aniso_U_12
U1 0.01188(11) 0.00780(10) 0.01402(10) 0.000 0.00130(7) 0.000
Cl1 0.0233(6) 0.0178(5) 0.0283(6) 0.0061(5) 0.0031(5) -0.0007(4)
S1 0.0292(6) 0.0141(5) 0.0187(5) -0.0008(4) -0.0042(5) 0.0020(5)
OW1 0.032(3) 0.008(2) 0.019(2) 0.000 -0.003(2) 0.000
S2 0.0296(6) 0.0109(5) 0.0217(5) -0.0016(5) -0.0062(4) -0.0025(5)
O1 0.0158(14) 0.0138(14) 0.0177(13) 0.0008(12) 0.0034(11) -0.0014(12)
N1 0.0147(18) 0.0086(16) 0.0200(18) 0.0025(14) 0.0040(14) 0.0019(13)
N2 0.019(2) 0.0152(18) 0.0240(19) -0.0027(16) 0.0016(15) 0.0005(15)
N3 0.021(2) 0.0161(19) 0.030(2) 0.0025(16) 0.0075(16) 0.0053(16)
C1 0.017(2) 0.0093(18) 0.023(2) -0.0040(19) 0.0041(16) 0.0021(18)
C2 0.018(2) 0.015(2) 0.016(2) -0.0009(16) 0.0026(16) 0.0006(17)
C3 0.016(2) 0.018(2) 0.031(2) -0.008(2) 0.0032(18) 0.0018(18)
C4 0.016(2) 0.024(2) 0.019(2) -0.0044(18) 0.0000(17) 0.0029(18)
C5 0.013(2) 0.018(2) 0.022(2) 0.0015(17) 0.0066(17) 0.0022(16)
C6 0.028(2) 0.018(2) 0.017(2) -0.0047(17) 0.0025(18) 0.0010(18)
C7 0.034(3) 0.024(3) 0.021(2) 0.0000(19) 0.006(2) 0.004(2)

loop_
_atom_type_symbol
_atom_type_description
_atom_type_scat_dispersion_real
_atom_type_scat_dispersion_imag
_atom_type_scat_source
C C 0.0033 0.0016 'International Tables Vol C Tables 4.2.6.8 and 6.1.1.4'
Cl Cl 0.1484 0.1585 'International Tables Vol C Tables 4.2.6.8 and 6.1.1.4'
N N 0.0061 0.0033 'International Tables Vol C Tables 4.2.6.8 and 6.1.1.4'
O O 0.0106 0.0060 'International Tables Vol C Tables 4.2.6.8 and 6.1.1.4'
S S 0.1246 0.1234 'International Tables Vol C Tables 4.2.6.8 and 6.1.1.4'
U U -9.6767 9.6646 'International Tables Vol C Tables 4.2.6.8 and 6.1.1.4'
H H 0.0000 0.0000 'International Tables Vol C Tables 4.2.6.8 and 6.1.1.4'

loop_
_geom_angle_atom_site_label_1
_geom_angle_atom_site_label_2
_geom_angle_atom_site_label_3
_geom_angle
_geom_angle_site_symmetry_1
_geom_angle_site_symmetry_3
O1 U1 O1 178.98(18) . 2_655
O1 U1 N2 93.89(12) . 2_655
O1 U1 N2 86.94(12) 2_655 2_655
O1 U1 N2 86.94(12) . .
O1 U1 N2 93.88(12) 2_655 .
N2 U1 N2 72.12(17) 2_655 .
O1 U1 N1 88.45(12) . 2_655
O1 U1 N1 91.20(12) 2_655 2_655
N2 U1 N1 74.61(11) 2_655 2_655
N2 U1 N1 146.00(11) . 2_655
O1 U1 N1 91.20(12) . .
O1 U1 N1 88.45(12) 2_655 .
N2 U1 N1 145.99(11) 2_655 .
N2 U1 N1 74.61(11) . .
N1 U1 N1 139.19(15) 2_655 .
O1 U1 OW1 89.49(9) . .
O1 U1 OW1 89.49(9) 2_655 .
N2 U1 OW1 143.94(8) 2_655 .
N2 U1 OW1 143.94(8) . .
N1 U1 OW1 69.60(8) 2_655 .
N1 U1 OW1 69.60(8) . .
U1 OW1 OWH1 129(3) . .
C1 N1 U1 176.9(3) . .
C2 N2 U1 162.7(3) . .
C3 N3 C7 122.5(4) . .
C3 N3 H3 118.8 . .
C7 N3 H3 118.8 . .
N1 C1 S1 179.6(4) . .
N2 C2 S2 177.5(4) . .
N3 C3 C4 120.6(4) . .
N3 C3 H3A 119.7 . .
C4 C3 H3A 119.7 . .
C3 C4 C5 117.8(4) . .
C3 C4 H4 121.1 . .
C5 C4 H4 121.1 . .
C6 C5 C4 120.6(4) . .
C6 C5 Cl1 120.2(3) . .
C4 C5 Cl1 119.1(3) . .
C7 C6 C5 118.2(4) . .
C7 C6 H6 120.9 . .
C5 C6 H6 120.9 . .
N3 C7 C6 120.3(4) . .
N3 C7 H7 119.8 . .
C6 C7 H7 119.8 . .

loop_
_geom_bond_atom_site_label_1
_geom_bond_atom_site_label_2
_geom_bond_distance
_geom_bond_site_symmetry_2
U1 O1 1.769(3) .
U1 O1 1.769(3) 2_655
U1 N2 2.437(4) 2_655
U1 N2 2.437(4) .
U1 N1 2.454(3) 2_655
U1 N1 2.454(3) .
U1 OW1 2.483(4) .
Cl1 C5 1.713(4) .
S1 C1 1.647(4) .
OW1 OWH1 0.91(4) .
S2 C2 1.635(4) .
N1 C1 1.132(5) .
N2 C2 1.161(5) .
N3 C3 1.311(6) .
N3 C7 1.349(6) .
N3 H3 0.8600 .
C3 C4 1.379(6) .
C3 H3A 0.9300 .
C4 C5 1.391(6) .
C4 H4 0.9300 .
C5 C6 1.386(6) .
C6 C7 1.361(6) .
C6 H6 0.9300 .
C7 H7 0.9300 .

loop_
_geom_torsion_atom_site_label_1
_geom_torsion_atom_site_label_2
_geom_torsion_atom_site_label_3
_geom_torsion_atom_site_label_4
_geom_torsion
C7 N3 C3 C4 0.2(7)
N3 C3 C4 C5 -0.3(6)
C3 C4 C5 C6 -0.3(6)
C3 C4 C5 Cl1 179.2(3)
C4 C5 C6 C7 1.0(6)
Cl1 C5 C6 C7 -178.5(3)
C3 N3 C7 C6 0.6(7)
C5 C6 C7 N3 -1.2(7)
